data_1504264
loop_
_publ_author_name
'Hong, Bor-Cherng'
'Jan, Rei-Hau'
'Tsai, Chih-Wei'
'Nimje, Roshan Y.'
'Liao, Ju-Hsiou'
'Lee, Gene-Hsiang'

_publ_section_title
;
 Organocatalytic enantioselective cascade Michael-Michael-Wittig reactions
 of phosphorus ylides: one-pot synthesis of the all-cis trisubstituted
 cyclohexenecarboxylates via the [1 + 2 + 3] annulation.
;
_journal_issue 22
_journal_name_full 'Organic letters'
_journal_page_first 5246
_journal_page_last 5249
_journal_paper_doi 10.1021/ol9021832
_journal_volume 11
_journal_year 2009
_chemical_absolute_configuration ad
_chemical_formula_sum 'C21 H20 Br N O4'
_chemical_formula_weight 430.29
_chemical_name_systematic
; 
 ? 
;
_space_group_IT_number 5
_symmetry_cell_setting monoclinic
_symmetry_space_group_name_Hall 'C 2y'
_symmetry_space_group_name_H-M 'C 1 2 1'
_atom_sites_solution_hydrogens geom
_atom_sites_solution_primary direct
_atom_sites_solution_secondary difmap
_audit_creation_method SHELXL-97
_cell_angle_alpha 90.00
_cell_angle_beta 101.184(2)
_cell_angle_gamma 90.00
_cell_formula_units_Z 8
_cell_length_a 17.9311(7)
_cell_length_b 10.1120(4)
_cell_length_c 22.4591(8)
_cell_measurement_reflns_used 7650
_cell_measurement_temperature 150(2)
_cell_measurement_theta_max 27.50
_cell_measurement_theta_min 1.00
_cell_volume 3994.9(3)
_computing_cell_refinement DENZO-SMN
_computing_data_collection 'NONIUS COLLECT'
_computing_data_reduction DENZO-SMN
_computing_molecular_graphics 'Bruker SHELXTL'
_computing_publication_material 'Bruker SHELXTL'
_computing_structure_refinement 'SHELXL-97 (Sheldrick, 1997)'
_computing_structure_solution 'SHELXS-97 (Sheldrick, 1990)'
_diffrn_ambient_temperature 150(2)
_diffrn_measured_fraction_theta_full 0.991
_diffrn_measured_fraction_theta_max 0.991
_diffrn_measurement_device_type 'NONIUS KappaCCD'
_diffrn_measurement_method '\w scans'
_diffrn_radiation_monochromator graphite
_diffrn_radiation_source 'fine-focus sealed tube'
_diffrn_radiation_type MoK\a
_diffrn_radiation_wavelength 0.71073
_diffrn_reflns_av_R_equivalents 0.0390
_diffrn_reflns_av_sigmaI/netI 0.0433
_diffrn_reflns_limit_h_max 22
_diffrn_reflns_limit_h_min -23
_diffrn_reflns_limit_k_max 13
_diffrn_reflns_limit_k_min -9
_diffrn_reflns_limit_l_max 29
_diffrn_reflns_limit_l_min -27
_diffrn_reflns_number 16258
_diffrn_reflns_theta_full 27.50
_diffrn_reflns_theta_max 27.50
_diffrn_reflns_theta_min 1.85
_exptl_absorpt_coefficient_mu 2.083
_exptl_absorpt_correction_T_max 0.512
_exptl_absorpt_correction_T_min 0.400
_exptl_absorpt_correction_type multi-scan
_exptl_crystal_colour colorless
_exptl_crystal_density_diffrn 1.431
_exptl_crystal_density_meas ?
_exptl_crystal_density_method 'not measured'
_exptl_crystal_description block
_exptl_crystal_F_000 1760
_exptl_crystal_size_max 0.52
_exptl_crystal_size_mid 0.40
_exptl_crystal_size_min 0.33
_refine_diff_density_max 0.310
_refine_diff_density_min -0.356
_refine_diff_density_rms 0.045
_refine_ls_abs_structure_details 'Flack H D (1983), Acta Cryst. A39, 876-881'
_refine_ls_abs_structure_Flack -0.018(6)
_refine_ls_extinction_method none
_refine_ls_goodness_of_fit_ref 1.036
_refine_ls_hydrogen_treatment constr
_refine_ls_matrix_type full
_refine_ls_number_parameters 489
_refine_ls_number_reflns 7638
_refine_ls_number_restraints 1
_refine_ls_restrained_S_all 1.036
_refine_ls_R_factor_all 0.0536
_refine_ls_R_factor_gt 0.0379
_refine_ls_shift/su_max 0.011
_refine_ls_shift/su_mean 0.001
_refine_ls_structure_factor_coef Fsqd
_refine_ls_weighting_details 'calc w=1/[\s^2^(Fo^2^)+(0.0527P)^2^+1.0726P] where P=(Fo^2^+2Fc^2^)/3'
_refine_ls_weighting_scheme calc
_refine_ls_wR_factor_gt 0.0925
_refine_ls_wR_factor_ref 0.1001
_reflns_number_gt 6171
_reflns_number_total 7638
_reflns_threshold_expression >2sigma(I)
_cod_data_source_file ol9021832_si_002.cif
_cod_data_source_block ic13829
_cod_depositor_comments
;
The following automatic conversions were performed:

'_symmetry_cell_setting' value 'Monoclinic' changed to 'monoclinic'
according to /home/saulius/struct/CIF-dictionaries/cif_core.dic
dictionary named 'cif_core.dic' version 2.4.2 from 2011-04-26.

Automatic conversion script
Id: cif_fix_values 1715 2011-07-08 13:25:40Z adriana 

The following automatic conversions were performed:

'_exptl_crystal_density_meas' value 'not_measured' was changed to '?'
- the value is perceived as not measured.

Automatic conversion script
Id: cif_fix_values 3008 2015-01-20 13:52:24Z robertas 
;
_cod_original_sg_symbol_H-M C2
_cod_database_code 1504264

loop_
_symmetry_equiv_pos_as_xyz
'x, y, z'
'-x, y, -z'
'x+1/2, y+1/2, z'
'-x+1/2, y+1/2, -z'

loop_
_atom_site_label
_atom_site_type_symbol
_atom_site_fract_x
_atom_site_fract_y
_atom_site_fract_z
_atom_site_U_iso_or_equiv
_atom_site_adp_type
_atom_site_occupancy
_atom_site_symmetry_multiplicity
_atom_site_calc_flag
_atom_site_refinement_flags
Br1 Br 0.88995(3) 0.96508(5) 0.734299(19) 0.07574(18) Uani 1 1 d .
O1 O 0.57424(12) 0.4764(3) 0.57789(10) 0.0479(6) Uani 1 1 d .
O2 O 0.53849(13) 0.6700(2) 0.61261(10) 0.0455(6) Uani 1 1 d .
O3 O 0.5708(2) 1.0905(3) 0.46648(18) 0.0970(11) Uani 1 1 d .
O4 O 0.69091(17) 1.0585(3) 0.49244(11) 0.0586(7) Uani 1 1 d .
N1 N 0.62559(18) 1.0200(3) 0.47645(12) 0.0465(7) Uani 1 1 d .
C1 C 0.61244(16) 0.8733(3) 0.47112(13) 0.0348(7) Uani 1 1 d .
H1 H 0.5605 0.8591 0.4462 0.042 Uiso 1 1 calc R
C2 C 0.66911(16) 0.8089(3) 0.43768(13) 0.0345(7) Uani 1 1 d .
H2 H 0.7213 0.8189 0.4628 0.041 Uiso 1 1 calc R
C3 C 0.64998(18) 0.6605(3) 0.43110(14) 0.0416(8) Uani 1 1 d .
H3A H 0.6111 0.6475 0.3938 0.050 Uiso 1 1 calc R
H3B H 0.6962 0.6120 0.4258 0.050 Uiso 1 1 calc R
C4 C 0.62105(17) 0.6005(4) 0.48396(14) 0.0389(8) Uani 1 1 d .
H4 H 0.6158 0.5071 0.4850 0.047 Uiso 1 1 calc R
C5 C 0.60253(16) 0.6703(3) 0.52919(13) 0.0354(7) Uani 1 1 d .
C6 C 0.61253(16) 0.8175(3) 0.53498(13) 0.0350(7) Uani 1 1 d .
H6 H 0.5664 0.8533 0.5483 0.042 Uiso 1 1 calc R
C7 C 0.68082(16) 0.8532(3) 0.58405(12) 0.0316(6) Uani 1 1 d .
C8 C 0.74977(17) 0.7887(3) 0.58785(13) 0.0385(7) Uani 1 1 d .
H8 H 0.7546 0.7211 0.5595 0.046 Uiso 1 1 calc R
C9 C 0.81234(18) 0.8221(4) 0.63295(14) 0.0430(8) Uani 1 1 d .
H9 H 0.8596 0.7780 0.6353 0.052 Uiso 1 1 calc R
C10 C 0.8043(2) 0.9185(4) 0.67333(14) 0.0474(9) Uani 1 1 d .
C11 C 0.7365(2) 0.9840(4) 0.67161(15) 0.0523(9) Uani 1 1 d .
H11 H 0.7320 1.0506 0.7005 0.063 Uiso 1 1 calc R
C12 C 0.67483(19) 0.9500(4) 0.62659(13) 0.0453(8) Uani 1 1 d .
H12 H 0.6276 0.9939 0.6249 0.054 Uiso 1 1 calc R
C13 C 0.66750(17) 0.8740(3) 0.37663(13) 0.0380(7) Uani 1 1 d .
C14 C 0.73039(18) 0.9408(3) 0.36487(14) 0.0416(8) Uani 1 1 d .
H14 H 0.7756 0.9434 0.3950 0.050 Uiso 1 1 calc R
C15 C 0.7286(2) 1.0039(4) 0.30999(16) 0.0500(9) Uani 1 1 d .
H15 H 0.7724 1.0491 0.3027 0.060 Uiso 1 1 calc R
C16 C 0.6630(2) 1.0014(4) 0.26567(15) 0.0553(10) Uani 1 1 d .
H16 H 0.6622 1.0440 0.2278 0.066 Uiso 1 1 calc R
C17 C 0.5995(2) 0.9375(4) 0.27626(15) 0.0540(10) Uani 1 1 d .
H17 H 0.5542 0.9373 0.2462 0.065 Uiso 1 1 calc R
C18 C 0.60168(18) 0.8726(4) 0.33167(14) 0.0474(8) Uani 1 1 d .
H18 H 0.5579 0.8270 0.3387 0.057 Uiso 1 1 calc R
C19 C 0.56847(16) 0.6073(4) 0.57786(13) 0.0389(8) Uani 1 1 d .
C20 C 0.5404(2) 0.4060(4) 0.62284(16) 0.0586(10) Uani 1 1 d .
H20A H 0.4846 0.4196 0.6149 0.070 Uiso 1 1 calc R
H20B H 0.5618 0.4386 0.6642 0.070 Uiso 1 1 calc R
C21 C 0.5585(3) 0.2639(4) 0.61737(19) 0.0697(13) Uani 1 1 d .
H21A H 0.5421 0.2356 0.5751 0.104 Uiso 1 1 calc R
H21B H 0.5319 0.2116 0.6435 0.104 Uiso 1 1 calc R
H21C H 0.6134 0.2506 0.6298 0.104 Uiso 1 1 calc R
Br2 Br 0.60892(2) 0.72722(5) 0.755432(16) 0.07096(17) Uani 1 1 d .
O5 O 0.93696(12) 0.2557(2) 0.91671(9) 0.0438(6) Uani 1 1 d .
O6 O 0.95518(13) 0.4528(3) 0.87568(9) 0.0467(6) Uani 1 1 d .
O7 O 0.79426(18) 0.8221(3) 1.00834(12) 0.0636(7) Uani 1 1 d .
O8 O 0.9125(2) 0.8688(4) 1.00991(18) 0.1074(14) Uani 1 1 d .
N2 N 0.8619(2) 0.7911(3) 1.01371(14) 0.0571(9) Uani 1 1 d .
C22 C 0.88246(17) 0.6481(4) 1.02114(14) 0.0406(8) Uani 1 1 d .
H22 H 0.9348 0.6424 1.0465 0.049 Uiso 1 1 calc R
C23 C 0.82914(16) 0.5738(3) 1.05428(12) 0.0369(7) Uani 1 1 d .
H23 H 0.7771 0.5737 1.0283 0.044 Uiso 1 1 calc R
C24 C 0.85707(19) 0.4301(4) 1.06328(13) 0.0446(8) Uani 1 1 d .
H24A H 0.8981 0.4257 1.0998 0.054 Uiso 1 1 calc R
H24B H 0.8146 0.3740 1.0709 0.054 Uiso 1 1 calc R
C25 C 0.88635(17) 0.3745(4) 1.01034(14) 0.0427(8) Uani 1 1 d .
H25 H 0.8958 0.2821 1.0100 0.051 Uiso 1 1 calc R
C26 C 0.90004(16) 0.4465(3) 0.96350(13) 0.0371(7) Uani 1 1 d .
C27 C 0.88585(16) 0.5924(3) 0.95771(13) 0.0369(7) Uani 1 1 d .
H27 H 0.9312 0.6329 0.9450 0.044 Uiso 1 1 calc R
C28 C 0.81682(15) 0.6266(3) 0.90888(12) 0.0321(7) Uani 1 1 d .
C29 C 0.75232(16) 0.5487(3) 0.89920(13) 0.0367(7) Uani 1 1 d .
H29 H 0.7504 0.4728 0.9238 0.044 Uiso 1 1 calc R
C30 C 0.69006(17) 0.5796(4) 0.85396(13) 0.0414(8) Uani 1 1 d .
H30 H 0.6460 0.5252 0.8475 0.050 Uiso 1 1 calc R
C31 C 0.69306(18) 0.6894(3) 0.81889(12) 0.0428(8) Uani 1 1 d .
C32 C 0.7561(2) 0.7696(4) 0.82691(14) 0.0468(9) Uani 1 1 d .
H32 H 0.7573 0.8456 0.8022 0.056 Uiso 1 1 calc R
C33 C 0.81821(17) 0.7368(4) 0.87219(12) 0.0395(7) Uani 1 1 d .
H33 H 0.8624 0.7908 0.8780 0.047 Uiso 1 1 calc R
C34 C 0.82470(17) 0.6378(4) 1.11497(13) 0.0420(8) Uani 1 1 d .
C35 C 0.75516(18) 0.6743(4) 1.12835(14) 0.0444(8) Uani 1 1 d .
H35 H 0.7097 0.6583 1.0996 0.053 Uiso 1 1 calc R
C36 C 0.7514(2) 0.7339(4) 1.18336(15) 0.0516(9) Uani 1 1 d .
H36 H 0.7035 0.7584 1.1920 0.062 Uiso 1 1 calc R
C37 C 0.8169(2) 0.7576(4) 1.22550(16) 0.0584(10) Uani 1 1 d .
H37 H 0.8143 0.7992 1.2630 0.070 Uiso 1 1 calc R
C38 C 0.8859(2) 0.7208(5) 1.21304(15) 0.0617(11) Uani 1 1 d .
H38 H 0.9310 0.7361 1.2422 0.074 Uiso 1 1 calc R
C39 C 0.89030(19) 0.6613(5) 1.15799(14) 0.0612(11) Uani 1 1 d .
H39 H 0.9384 0.6367 1.1497 0.073 Uiso 1 1 calc R
C40 C 0.93309(16) 0.3878(4) 0.91390(13) 0.0382(8) Uani 1 1 d .
C41 C 0.97194(18) 0.1904(4) 0.87127(14) 0.0482(9) Uani 1 1 d .
H41A H 1.0234 0.2265 0.8720 0.058 Uiso 1 1 calc R
H41B H 0.9408 0.2038 0.8302 0.058 Uiso 1 1 calc R
C42 C 0.9762(3) 0.0478(4) 0.88708(19) 0.0650(12) Uani 1 1 d .
H42A H 1.0067 0.0362 0.9280 0.097 Uiso 1 1 calc R
H42B H 1.0000 -0.0006 0.8578 0.097 Uiso 1 1 calc R
H42C H 0.9249 0.0134 0.8859 0.097 Uiso 1 1 calc R

loop_
_atom_site_aniso_label
_atom_site_aniso_U_11
_atom_site_aniso_U_22
_atom_site_aniso_U_33
_atom_site_aniso_U_23
_atom_site_aniso_U_13
_atom_site_aniso_U_12
Br1 0.0754(3) 0.1040(4) 0.0400(2) -0.0135(2) -0.00798(18) -0.0312(3)
O1 0.0410(12) 0.0515(16) 0.0517(13) 0.0179(12) 0.0104(10) -0.0039(12)
O2 0.0412(12) 0.0631(17) 0.0326(11) 0.0078(11) 0.0085(9) 0.0014(12)
O3 0.091(2) 0.071(2) 0.122(3) 0.004(2) 0.004(2) 0.045(2)
O4 0.0761(19) 0.0508(17) 0.0498(15) 0.0036(12) 0.0144(13) -0.0163(14)
N1 0.0563(18) 0.0474(18) 0.0364(14) 0.0066(12) 0.0104(12) 0.0113(16)
C1 0.0297(14) 0.043(2) 0.0313(15) 0.0032(13) 0.0052(11) 0.0005(14)
C2 0.0281(14) 0.047(2) 0.0284(14) 0.0006(13) 0.0051(11) -0.0022(14)
C3 0.0407(17) 0.052(2) 0.0322(16) -0.0009(14) 0.0064(12) 0.0004(16)
C4 0.0329(15) 0.045(2) 0.0361(16) 0.0024(14) 0.0009(13) -0.0049(15)
C5 0.0259(13) 0.048(2) 0.0301(15) 0.0036(13) 0.0001(10) -0.0027(14)
C6 0.0284(14) 0.044(2) 0.0342(16) 0.0041(13) 0.0096(12) 0.0023(14)
C7 0.0350(15) 0.0332(17) 0.0277(13) 0.0038(11) 0.0086(11) -0.0014(13)
C8 0.0393(16) 0.0397(19) 0.0338(15) -0.0022(13) 0.0003(12) 0.0016(14)
C9 0.0391(16) 0.050(2) 0.0362(16) 0.0051(14) -0.0016(13) -0.0040(16)
C10 0.053(2) 0.058(2) 0.0286(15) -0.0014(14) 0.0004(13) -0.0169(18)
C11 0.069(2) 0.056(2) 0.0337(16) -0.0106(15) 0.0151(15) -0.004(2)
C12 0.0528(19) 0.050(2) 0.0358(15) -0.0006(15) 0.0167(13) 0.0010(17)
C13 0.0377(15) 0.048(2) 0.0296(14) -0.0033(13) 0.0093(12) -0.0042(15)
C14 0.0383(16) 0.051(2) 0.0388(16) -0.0094(15) 0.0150(13) -0.0047(15)
C15 0.057(2) 0.051(2) 0.0490(19) -0.0043(16) 0.0273(16) -0.0114(18)
C16 0.082(3) 0.057(2) 0.0337(16) 0.0033(15) 0.0264(17) -0.005(2)
C17 0.059(2) 0.069(3) 0.0324(17) -0.0016(17) 0.0047(14) -0.0019(19)
C18 0.0411(17) 0.065(2) 0.0351(16) 0.0038(15) 0.0053(13) -0.0123(17)
C19 0.0256(14) 0.051(2) 0.0368(16) 0.0098(14) -0.0026(12) -0.0040(15)
C20 0.052(2) 0.073(3) 0.048(2) 0.0283(18) 0.0038(16) -0.011(2)
C21 0.096(3) 0.057(3) 0.050(2) 0.0108(18) 0.000(2) -0.024(2)
Br2 0.0605(2) 0.1123(4) 0.03553(18) 0.0134(2) -0.00201(15) 0.0320(2)
O5 0.0401(11) 0.0522(17) 0.0402(11) -0.0093(10) 0.0101(9) 0.0017(11)
O6 0.0484(12) 0.0623(16) 0.0321(11) -0.0011(11) 0.0142(9) 0.0077(12)
O7 0.092(2) 0.0545(17) 0.0467(15) -0.0031(12) 0.0208(14) 0.0207(16)
O8 0.132(3) 0.083(3) 0.113(3) -0.029(2) 0.037(3) -0.065(3)
N2 0.081(3) 0.056(2) 0.0359(16) -0.0119(14) 0.0144(16) -0.021(2)
C22 0.0298(15) 0.058(2) 0.0320(16) -0.0058(14) 0.0018(12) -0.0026(15)
C23 0.0269(14) 0.054(2) 0.0301(14) 0.0020(13) 0.0052(11) 0.0058(14)
C24 0.0466(18) 0.059(2) 0.0288(15) 0.0054(14) 0.0094(12) 0.0116(17)
C25 0.0387(16) 0.053(2) 0.0343(16) -0.0017(14) 0.0027(13) 0.0120(16)
C26 0.0255(13) 0.054(2) 0.0306(14) 0.0001(14) 0.0019(10) 0.0088(14)
C27 0.0263(14) 0.054(2) 0.0314(15) -0.0035(13) 0.0070(11) -0.0039(14)
C28 0.0310(14) 0.0392(19) 0.0267(13) -0.0048(12) 0.0073(11) -0.0019(13)
C29 0.0375(16) 0.0400(19) 0.0317(15) 0.0031(13) 0.0045(12) 0.0029(14)
C30 0.0318(15) 0.052(2) 0.0381(16) 0.0003(15) 0.0012(12) 0.0002(15)
C31 0.0466(17) 0.057(2) 0.0242(14) 0.0029(13) 0.0052(12) 0.0146(17)
C32 0.062(2) 0.051(2) 0.0307(16) 0.0060(14) 0.0160(14) 0.0082(18)
C33 0.0446(16) 0.0397(19) 0.0365(14) -0.0023(14) 0.0137(12) -0.0063(16)
C34 0.0379(16) 0.056(2) 0.0326(15) 0.0007(14) 0.0087(12) 0.0099(16)
C35 0.0380(16) 0.058(2) 0.0395(17) 0.0071(15) 0.0131(13) 0.0110(16)
C36 0.0512(19) 0.063(2) 0.0470(18) 0.0063(18) 0.0244(15) 0.016(2)
C37 0.078(3) 0.064(3) 0.0359(17) -0.0025(16) 0.0176(17) 0.015(2)
C38 0.055(2) 0.090(3) 0.0368(18) -0.021(2) 0.0024(14) 0.007(2)
C39 0.0412(17) 0.108(3) 0.0331(17) -0.0090(18) 0.0046(13) 0.015(2)
C40 0.0260(14) 0.054(2) 0.0339(15) -0.0078(14) 0.0025(11) 0.0092(15)
C41 0.0408(16) 0.061(3) 0.0435(17) -0.0178(16) 0.0086(13) 0.0002(17)
C42 0.076(3) 0.061(3) 0.055(2) -0.0070(19) 0.0039(19) 0.018(2)

loop_
_atom_type_symbol
_atom_type_description
_atom_type_scat_dispersion_real
_atom_type_scat_dispersion_imag
_atom_type_scat_source
C C 0.0033 0.0016 'International Tables Vol C Tables 4.2.6.8 and 6.1.1.4'
H H 0.0000 0.0000 'International Tables Vol C Tables 4.2.6.8 and 6.1.1.4'
N N 0.0061 0.0033 'International Tables Vol C Tables 4.2.6.8 and 6.1.1.4'
O O 0.0106 0.0060 'International Tables Vol C Tables 4.2.6.8 and 6.1.1.4'
Br Br -0.2901 2.4595 'International Tables Vol C Tables 4.2.6.8 and 6.1.1.4'

loop_
_geom_angle_atom_site_label_1
_geom_angle_atom_site_label_2
_geom_angle_atom_site_label_3
_geom_angle
C19 O1 C20 116.3(3)
O3 N1 O4 124.8(4)
O3 N1 C1 117.5(3)
O4 N1 C1 117.7(3)
N1 C1 C2 110.6(3)
N1 C1 C6 108.4(3)
C2 C1 C6 115.0(2)
C13 C2 C1 111.3(3)
C13 C2 C3 111.8(3)
C1 C2 C3 107.8(3)
C4 C3 C2 114.8(3)
C5 C4 C3 124.1(3)
C4 C5 C19 122.0(3)
C4 C5 C6 123.3(3)
C19 C5 C6 114.7(3)
C5 C6 C7 111.3(2)
C5 C6 C1 107.7(3)
C7 C6 C1 116.2(3)
C8 C7 C12 118.5(3)
C8 C7 C6 121.0(3)
C12 C7 C6 120.5(3)
C7 C8 C9 120.8(3)
C10 C9 C8 118.9(3)
C9 C10 C11 122.2(3)
C9 C10 Br1 118.8(3)
C11 C10 Br1 119.0(3)
C10 C11 C12 118.4(3)
C7 C12 C11 121.3(3)
C14 C13 C18 118.2(3)
C14 C13 C2 120.8(3)
C18 C13 C2 121.0(3)
C15 C14 C13 121.1(3)
C16 C15 C14 120.2(3)
C17 C16 C15 120.1(3)
C16 C17 C18 119.6(3)
C13 C18 C17 120.8(3)
O2 C19 O1 124.5(3)
O2 C19 C5 123.0(3)
O1 C19 C5 112.5(3)
O1 C20 C21 106.7(3)
C40 O5 C41 116.4(2)
O8 N2 O7 124.1(4)
O8 N2 C22 117.6(4)
O7 N2 C22 118.2(3)
N2 C22 C23 111.6(3)
N2 C22 C27 107.6(3)
C23 C22 C27 114.4(3)
C22 C23 C34 112.0(3)
C22 C23 C24 108.2(3)
C34 C23 C24 110.8(2)
C25 C24 C23 113.9(3)
C26 C25 C24 124.3(3)
C25 C26 C40 122.2(3)
C25 C26 C27 123.3(3)
C40 C26 C27 114.5(3)
C26 C27 C28 112.7(3)
C26 C27 C22 108.4(3)
C28 C27 C22 114.1(3)
C29 C28 C33 118.3(3)
C29 C28 C27 121.5(3)
C33 C28 C27 120.2(3)
C28 C29 C30 121.0(3)
C31 C30 C29 119.2(3)
C30 C31 C32 121.8(3)
C30 C31 Br2 118.7(3)
C32 C31 Br2 119.5(2)
C31 C32 C33 118.4(3)
C28 C33 C32 121.3(3)
C35 C34 C39 118.6(3)
C35 C34 C23 120.7(3)
C39 C34 C23 120.7(3)
C34 C35 C36 120.6(3)
C37 C36 C35 120.3(3)
C38 C37 C36 119.6(3)
C37 C38 C39 120.5(3)
C34 C39 C38 120.4(3)
O6 C40 O5 123.7(3)
O6 C40 C26 123.4(3)
O5 C40 C26 112.9(3)
O5 C41 C42 106.4(3)

loop_
_geom_bond_atom_site_label_1
_geom_bond_atom_site_label_2
_geom_bond_distance
Br1 C10 1.907(3)
O1 C19 1.328(4)
O1 C20 1.460(4)
O2 C19 1.209(4)
O3 N1 1.200(4)
O4 N1 1.220(4)
N1 C1 1.504(4)
C1 C2 1.522(4)
C1 C6 1.541(4)
C2 C13 1.516(4)
C2 C3 1.540(5)
C3 C4 1.512(4)
C4 C5 1.331(4)
C5 C19 1.494(4)
C5 C6 1.502(5)
C6 C7 1.524(4)
C7 C8 1.386(4)
C7 C12 1.386(4)
C8 C9 1.399(4)
C9 C10 1.358(5)
C10 C11 1.379(5)
C11 C12 1.389(5)
C13 C14 1.383(4)
C13 C18 1.397(4)
C14 C15 1.383(5)
C15 C16 1.385(5)
C16 C17 1.370(5)
C17 C18 1.401(5)
C20 C21 1.484(6)
Br2 C31 1.903(3)
O5 C40 1.339(4)
O5 C41 1.456(4)
O6 C40 1.207(4)
O7 N2 1.236(4)
O8 N2 1.215(4)
N2 C22 1.493(5)
C22 C23 1.519(4)
C22 C27 1.544(4)
C23 C34 1.525(4)
C23 C24 1.538(5)
C24 C25 1.499(4)
C25 C26 1.341(4)
C26 C40 1.483(4)
C26 C27 1.499(5)
C27 C28 1.526(4)
C28 C29 1.381(4)
C28 C33 1.389(4)
C29 C30 1.392(4)
C30 C31 1.368(5)
C31 C32 1.374(5)
C32 C33 1.395(5)
C34 C35 1.388(4)
C34 C39 1.390(4)
C35 C36 1.388(5)
C36 C37 1.379(5)
C37 C38 1.372(5)
C38 C39 1.391(5)
C41 C42 1.484(6)
